data_2008519
loop_
_publ_author_name
'Ferguson, George'
'Gregson, Richard M.'
'Glidewell, Christopher'

_publ_section_title
;
 A chain of fused <i>R</i>^2^~2~(10) and <i>R</i>^4^~6~(12) rings in
 the hydrogen-bonded structure of
 1,4,8,11-tetraazacyclotetradecane--2,2'-biphenol (1/2)
;
_journal_issue 5
_journal_name_full 'Acta Crystallographica Section C'
_journal_page_first 815
_journal_page_last 817
_journal_paper_doi 10.1107/S0108270199001833
_journal_volume 55
_journal_year 1999
_chemical_formula_iupac 'C10 H26 N4 2+, 2C12 H9 O2 1-'
_chemical_formula_moiety 'C10 H26 N4, 2(C12 H9 O2)'
_chemical_formula_sum 'C34 H44 N4 O4'
_chemical_formula_weight 572.73
_chemical_name_systematic
;
1,4,8,11-Tetraazacyclotetradecane--2,2'-biphenol (1/2)
;
_space_group_IT_number 2
_symmetry_cell_setting triclinic
_symmetry_space_group_name_Hall '-P 1'
_symmetry_space_group_name_H-M 'P -1'
_cell_angle_alpha 110.845(8)
_cell_angle_beta 99.069(12)
_cell_angle_gamma 92.998(9)
_cell_formula_units_Z 1
_cell_length_a 7.3635(7)
_cell_length_b 9.8643(10)
_cell_length_c 11.4142(15)
_cell_measurement_reflns_used 25
_cell_measurement_temperature 294.0(10)
_cell_measurement_theta_max 17.58
_cell_measurement_theta_min 9.69
_cell_volume 759.83(16)
_computing_cell_refinement 'SET4 and CELDIM in CAD-4-PC'
_computing_data_collection 'CAD-4-PC (Enraf-Nonius, 1992)'
_computing_data_reduction 'DATRD2 in NRCVAX96 (Gabe et al., 1989)'
_computing_molecular_graphics 'NRCVAX96, ORTEPII (Johnson, 1976) and PLATON (Spek, 1998)'
_computing_publication_material 'NRCVAX96, SHELXL97 and WordPerfect macro PREP8 (Ferguson, 1998)'
_computing_structure_refinement 'NRCVAX96 and SHELXL97 (Sheldrick, 1997)'
_computing_structure_solution 'SOLVER in NRCVAX96'
_diffrn_ambient_temperature 294.0(10)
_diffrn_measured_fraction_theta_full 0.999
_diffrn_measured_fraction_theta_max 0.999
_diffrn_measurement_device 'Enraf-Nonius CAD-4'
_diffrn_measurement_method \q/2\q
_diffrn_radiation_monochromator graphite
_diffrn_radiation_source 'X-ray tube'
_diffrn_radiation_type 'Mo K\a'
_diffrn_radiation_wavelength 0.71073
_diffrn_reflns_av_sigmaI/netI 0.0321
_diffrn_reflns_limit_h_max 9
_diffrn_reflns_limit_h_min -9
_diffrn_reflns_limit_k_max 12
_diffrn_reflns_limit_k_min 0
_diffrn_reflns_limit_l_max 13
_diffrn_reflns_limit_l_min -14
_diffrn_reflns_number 3486
_diffrn_reflns_theta_full 27.41
_diffrn_reflns_theta_max 27.41
_diffrn_reflns_theta_min 2.22
_diffrn_standards_decay_% 'no decay, variation 0.6%'
_diffrn_standards_interval_time 120
_diffrn_standards_number 3
_exptl_absorpt_coefficient_mu 0.082
_exptl_absorpt_correction_type none
_exptl_crystal_colour colourless
_exptl_crystal_density_diffrn 1.252
_exptl_crystal_density_method 'not measured'
_exptl_crystal_description plate
_exptl_crystal_F_000 308
_exptl_crystal_size_max 0.42
_exptl_crystal_size_mid 0.36
_exptl_crystal_size_min 0.17
_refine_diff_density_max 0.217
_refine_diff_density_min -0.144
_refine_ls_extinction_coef 0.054(5)
_refine_ls_extinction_method SHELXL97
_refine_ls_goodness_of_fit_ref 1.030
_refine_ls_hydrogen_treatment constr
_refine_ls_matrix_type full
_refine_ls_number_parameters 192
_refine_ls_number_reflns 3486
_refine_ls_number_restraints 0
_refine_ls_restrained_S_all 1.030
_refine_ls_R_factor_all 0.074
_refine_ls_R_factor_gt 0.043
_refine_ls_shift/su_max <0.001
_refine_ls_shift/su_mean 0.000
_refine_ls_structure_factor_coef Fsqd
_refine_ls_weighting_details 'w = 1/[\s^2^(Fo^2^)+(0.0534P)^2^+0.0479P] where P = (Fo^2^+2Fc^2^)/3'
_refine_ls_weighting_scheme calc
_refine_ls_wR_factor_ref 0.111
_reflns_number_gt 2278
_reflns_number_total 3486
_reflns_threshold_expression I>2\s(I)
_cod_data_source_file sk1271.cif
_cod_data_source_block 9897
_cod_original_cell_volume 759.83(15)
_cod_database_code 2008519

loop_
_symmetry_equiv_pos_as_xyz
'x, y, z'
'-x, -y, -z'

loop_
_atom_site_label
_atom_site_fract_x
_atom_site_fract_y
_atom_site_fract_z
_atom_site_U_iso_or_equiv
_atom_site_adp_type
_atom_site_calc_flag
_atom_site_refinement_flags
_atom_site_occupancy
_atom_site_disorder_assembly
_atom_site_disorder_group
_atom_site_type_symbol
O1 -.04420(13) .58557(11) .39089(9) .0431(3) Uani d . 1 . . O
O2 -.29128(15) .37552(11) .31274(10) .0482(3) Uani d . 1 . . O
C11 -.19913(18) .57607(15) .18601(13) .0383(3) Uani d . 1 . . C
C12 -.10710(18) .65370(15) .31310(14) .0392(3) Uani d . 1 . . C
C13 -.0866(2) .80692(17) .35782(17) .0536(4) Uani d . 1 . . C
C14 -.1569(3) .88099(19) .2828(2) .0660(5) Uani d . 1 . . C
C15 -.2515(3) .8055(2) .1600(2) .0673(5) Uani d . 1 . . C
C16 -.2703(2) .65546(18) .11294(16) .0536(4) Uani d . 1 . . C
C21 -.22090(18) .41382(15) .12640(13) .0375(3) Uani d . 1 . . C
C22 -.26919(18) .32208(15) .18950(13) .0390(3) Uani d . 1 . . C
C23 -.2983(2) .17186(16) .12475(16) .0502(4) Uani d . 1 . . C
C24 -.2760(2) .11032(18) -.00005(17) .0614(5) Uani d . 1 . . C
C25 -.2219(3) .1978(2) -.06239(16) .0621(5) Uani d . 1 . . C
C26 -.1960(2) .34685(18) .00086(14) .0503(4) Uani d . 1 . . C
N1 .28039(16) .48409(14) .35080(11) .0460(3) Uani d . 1 . . N
C2 .3625(2) .6036(2) .31833(16) .0561(4) Uani d . 1 . . C
C3 .4382(2) .73362(19) .43724(17) .0573(4) Uani d . 1 . . C
N4 .59385(17) .69913(13) .51416(12) .0453(3) Uani d . 1 . . N
C5 .6697(2) .82096(18) .63333(17) .0586(4) Uani d . 1 . . C
C6 .8266(2) .77810(19) .71109(17) .0605(5) Uani d . 1 . . C
C7 .7661(2) .6601(2) .75662(14) .0569(5) Uani d . 1 . . C
H2 -.2119 .4447 .3541 .072 Uiso calc R 1 . . H
H13 -.0236 .8596 .4406 .064 Uiso calc R 1 . . H
H14 -.1407 .9826 .3149 .079 Uiso calc R 1 . . H
H15 -.3019 .8555 .1096 .081 Uiso calc R 1 . . H
H16 -.3326 .6050 .0296 .064 Uiso calc R 1 . . H
H23 -.3334 .1119 .1663 .060 Uiso calc R 1 . . H
H24 -.2974 .0095 -.0424 .074 Uiso calc R 1 . . H
H25 -.2032 .1566 -.1459 .074 Uiso calc R 1 . . H
H26 -.1604 .4054 -.0418 .060 Uiso calc R 1 . . H
H1A .1765 .5109 .3806 .055 Uiso calc R 1 . . H
H1E .3603 .4734 .4143 .055 Uiso calc R 1 . . H
H2A .2688 .6311 .2639 .067 Uiso calc R 1 . . H
H2B .4612 .5700 .2718 .067 Uiso calc R 1 . . H
H3A .4788 .8145 .4145 .069 Uiso calc R 1 . . H
H3B .3415 .7630 .4867 .069 Uiso calc R 1 . . H
H4A .6838 .6738 .4682 .054 Uiso calc R 1 . . H
H5A .5728 .8503 .6825 .070 Uiso calc R 1 . . H
H5B .7149 .9036 .6144 .070 Uiso calc R 1 . . H
H6A .9200 .7446 .6596 .073 Uiso calc R 1 . . H
H6B .8832 .8638 .7846 .073 Uiso calc R 1 . . H
H7A .8646 .6534 .8209 .068 Uiso calc R 1 . . H
H7B .6585 .6854 .7956 .068 Uiso calc R 1 . . H

loop_
_atom_site_aniso_label
_atom_site_aniso_U_11
_atom_site_aniso_U_22
_atom_site_aniso_U_33
_atom_site_aniso_U_12
_atom_site_aniso_U_13
_atom_site_aniso_U_23
O1 .0454(6) .0472(6) .0373(5) .0095(4) .0081(4) .0156(5)
O2 .0532(6) .0494(7) .0484(6) .0046(5) .0201(5) .0215(5)
C11 .0342(7) .0411(8) .0448(8) .0055(6) .0111(6) .0204(7)
C12 .0336(7) .0414(8) .0446(8) .0061(6) .0138(6) .0152(7)
C13 .0559(10) .0414(9) .0581(10) .0021(7) .0128(8) .0116(8)
C14 .0763(13) .0380(9) .0868(14) .0065(8) .0195(10) .0250(9)
C15 .0769(13) .0542(11) .0843(14) .0130(9) .0106(10) .0430(10)
C16 .0564(10) .0539(10) .0566(10) .0058(8) .0061(8) .0296(8)
C21 .0323(7) .0420(8) .0386(7) .0039(6) .0045(6) .0162(6)
C22 .0334(7) .0420(8) .0435(8) .0070(6) .0086(6) .0170(7)
C23 .0503(9) .0413(9) .0619(10) .0057(7) .0147(7) .0208(8)
C24 .0670(11) .0415(9) .0640(11) .0029(8) .0109(9) .0064(8)
C25 .0717(12) .0606(11) .0425(9) .0028(9) .0110(8) .0058(8)
C26 .0552(9) .0540(10) .0398(8) -.0010(7) .0062(7) .0172(7)
N1 .0374(6) .0641(8) .0379(7) .0118(6) .0058(5) .0203(6)
C2 .0484(9) .0823(12) .0544(10) .0152(8) .0120(7) .0434(9)
C3 .0552(10) .0584(10) .0750(11) .0160(8) .0195(8) .0404(10)
N4 .0423(7) .0463(7) .0499(7) .0103(5) .0162(6) .0171(6)
C5 .0558(10) .0463(9) .0670(11) .0068(7) .0215(8) .0087(8)
C6 .0433(9) .0588(11) .0593(10) .0005(7) .0099(8) -.0017(8)
C7 .0390(8) .0805(12) .0376(8) .0148(8) .0025(6) .0062(8)

loop_
_atom_type_symbol
_atom_type_description
_atom_type_scat_dispersion_real
_atom_type_scat_dispersion_imag
_atom_type_scat_source
C C 0.0033 0.0016 'International Tables Vol C Tables 4.2.6.8 and 6.1.1.4'
H H 0.0000 0.0000 'International Tables Vol C Tables 4.2.6.8 and 6.1.1.4'
N N 0.0061 0.0033 'International Tables Vol C Tables 4.2.6.8 and 6.1.1.4'
O O 0.0106 0.0060 'International Tables Vol C Tables 4.2.6.8 and 6.1.1.4'

loop_
_geom_angle_atom_site_label_1
_geom_angle_atom_site_label_2
_geom_angle_atom_site_label_3
_geom_angle_site_symmetry_1
_geom_angle_site_symmetry_3
_geom_angle
_geom_angle_publ_flag
C12 C11 C16 . . 118.44(14) no
C12 C11 C21 . . 122.76(12) no
C16 C11 C21 . . 118.79(13) no
O1 C12 C11 . . 121.91(12) no
O1 C12 C13 . . 120.03(13) no
C11 C12 C13 . . 118.04(14) no
C12 C13 C14 . . 121.78(16) no
C13 C14 C15 . . 120.27(16) no
C14 C15 C16 . . 119.13(16) no
C11 C16 C15 . . 122.28(16) no
C11 C21 C22 . . 123.33(12) no
C11 C21 C26 . . 119.45(13) no
C22 C21 C26 . . 117.21(13) no
O2 C22 C21 . . 122.07(12) no
O2 C22 C23 . . 118.03(13) no
C21 C22 C23 . . 119.89(13) no
C22 C23 C24 . . 121.00(15) no
C23 C24 C25 . . 120.13(16) no
C24 C25 C26 . . 118.98(16) no
C21 C26 C25 . . 122.72(15) no
C2 N1 C7 . 2_666 115.16(12) no
N1 C2 C3 . . 110.37(13) no
C2 C3 N4 . . 110.53(13) no
C3 N4 C5 . . 112.87(13) no
N4 C5 C6 . . 110.73(13) no
C7 C6 C5 . . 113.55(14) no
N1 C7 C6 2_666 . 111.25(12) no

loop_
_geom_bond_atom_site_label_1
_geom_bond_atom_site_label_2
_geom_bond_site_symmetry_2
_geom_bond_distance
_geom_bond_publ_flag
O1 C12 . 1.335(2) yes
O2 C22 . 1.355(2) yes
C11 C12 . 1.413(2) no
C11 C16 . 1.398(2) no
C11 C21 . 1.488(2) no
C12 C13 . 1.404(2) no
C13 C14 . 1.372(2) no
C14 C15 . 1.378(3) no
C15 C16 . 1.374(2) no
C21 C22 . 1.405(2) no
C21 C26 . 1.395(2) no
C22 C23 . 1.388(2) no
C23 C24 . 1.376(2) no
C24 C25 . 1.378(2) no
C25 C26 . 1.375(2) no
N1 C2 . 1.484(2) yes
N1 C7 2_666 1.489(2) yes
C2 C3 . 1.498(2) yes
C3 N4 . 1.462(2) yes
N4 C5 . 1.461(2) yes
C5 C6 . 1.515(2) yes
C6 C7 . 1.508(3) yes
C7 N1 2_666 1.489(2) no

loop_
_geom_hbond_atom_site_label_D
_geom_hbond_atom_site_label_H
_geom_hbond_atom_site_label_A
_geom_hbond_site_symmetry_A
_geom_hbond_distance_DH
_geom_hbond_distance_HA
_geom_hbond_distance_DA
_geom_hbond_angle_DHA
_geom_hbond_publ_flag
O2 H2 O1 . 0.82 1.70 2.486(2) 161 yes
N1 H1A O1 . 0.90 1.82 2.682(2) 159 yes
N1 H1E N4 2_666 0.90 2.15 2.865(2) 135 yes
N4 H4A O1 1_655 0.90 2.40 3.273(2) 165 yes

loop_
_geom_torsion_atom_site_label_1
_geom_torsion_atom_site_label_2
_geom_torsion_atom_site_label_3
_geom_torsion_atom_site_label_4
_geom_torsion_site_symmetry_1
_geom_torsion_site_symmetry_4
_geom_torsion
_geom_torsion_publ_flag
C16 C11 C12 O1 . . 176.34(13) no
C21 C11 C12 O1 . . -4.6(2) no
C16 C11 C12 C13 . . -2.1(2) no
C21 C11 C12 C13 . . 176.96(13) no
O1 C12 C13 C14 . . -176.93(14) no
C11 C12 C13 C14 . . 1.6(2) no
C12 C13 C14 C15 . . 0.3(3) no
C13 C14 C15 C16 . . -1.6(3) no
C14 C15 C16 C11 . . 1.0(3) no
C12 C11 C16 C15 . . 0.9(2) no
C21 C11 C16 C15 . . -178.22(15) no
C16 C11 C21 C26 . . 40.8(2) yes
C12 C11 C21 C26 . . -138.3(2) yes
C16 C11 C21 C22 . . -138.1(2) yes
C12 C11 C21 C22 . . 42.8(2) yes
C26 C21 C22 O2 . . 177.99(13) no
C11 C21 C22 O2 . . -3.2(2) no
C26 C21 C22 C23 . . -2.9(2) no
C11 C21 C22 C23 . . 175.94(13) no
O2 C22 C23 C24 . . -179.19(15) no
C21 C22 C23 C24 . . 1.7(2) no
C22 C23 C24 C25 . . 0.8(3) no
C23 C24 C25 C26 . . -1.8(3) no
C24 C25 C26 C21 . . 0.5(3) no
C22 C21 C26 C25 . . 1.9(2) no
C11 C21 C26 C25 . . -177.02(14) no
C7 N1 C2 C3 2_666 . -168.60(10) yes
N1 C2 C3 N4 . . 65.6(2) yes
C2 C3 N4 C5 . . -178.30(10) yes
C3 N4 C5 C6 . . 178.30(10) yes
N4 C5 C6 C7 . . -64.9(2) yes
C5 C6 C7 N1 . 2_666 72.0(2) yes
